data_1559508
loop_
_publ_author_name
'Halling, Karen'
'Torssell, Kurt B. G.'
'Hazell, Rita G.'

_publ_section_title
;
 Synthesis of DL-Statine and DL-4-Amino-3-hydroxy-4-phenylbutanoic Acids
 via the Isoxazoline Route
;
_journal_name_full 'Acta Chemica Scandinavica'
_journal_page_first 736
_journal_page_last 741
_journal_paper_doi 10.3891/acta.chem.scand.45-0736
_journal_volume 45
_journal_year 1991
_chemical_formula_sum 'C13 H13 Cl3 N2 O3'
_chemical_formula_weight 351.612
_chemical_name_common
;
erythro-3-Methoxy-5-(alpha-trichloroacetamido)benzyl-2-isoxazoline
;
_space_group_IT_number 14
_space_group_name_Hall '-P 2ybc'
_space_group_name_H-M_alt 'P 1 21/c 1'
_symmetry_cell_setting monoclinic
_symmetry_Int_Tables_number 14
_symmetry_space_group_name_Hall '-P 2ybc'
_symmetry_space_group_name_H-M 'P 1 21/c 1'
_cell_angle_alpha 90.
_cell_angle_beta 77.29(1)
_cell_angle_gamma 90.
_cell_formula_units_Z 4
_cell_length_a 12.173(2)
_cell_length_b 6.018(1)
_cell_length_c 22.224(4)
_cell_volume 1588.2(5)
_diffrn_ambient_temperature 293
_diffrn_radiation_probe x-ray
_diffrn_radiation_type MoK\a
_diffrn_radiation_wavelength 0.71073
_exptl_absorpt_coefficient_mu 0.588
_exptl_crystal_density_diffrn 1.42
_exptl_crystal_F_000 720
_refine_ls_number_parameters 242
_refine_ls_number_reflns 1173
_refine_ls_R_factor_gt 0.046
_refine_ls_wR_factor_gt 0.048
_cod_data_source_file Acta-Chem-Scand-1991-45-736.cif
_cod_data_source_block 1
_cod_original_sg_symbol_H-M 'P 21/c'
_cod_database_code 1559508

loop_
_space_group_symop_id
_space_group_symop_operation_xyz
1 x,y,z
2 -x,1/2+y,1/2-z
3 -x,-y,-z
4 x,1/2-y,1/2+z

loop_
_atom_site_label
_atom_site_type_symbol
_atom_site_thermal_displace_type
_atom_site_fract_x
_atom_site_fract_y
_atom_site_fract_z
_atom_site_occupancy
_atom_site_U_iso_or_equiv
_atom_site_calc_flag
_atom_site_refinement_flags
_atom_site_disorder_assembly
_atom_site_disorder_group
Cl1 Cl Uiso 0.20930(10) 0.1139(3) 0.43000(10) 1.000 0.0790(10) . . . .
Cl2 Cl Uiso 0.2962(2) -0.2780(3) 0.47490(10) 1.000 0.108(2) . . . .
Cl3 Cl Uiso 0.07040(10) -0.2702(3) 0.45830(10) 1.000 0.0980(10) . . . .
O1 O Uiso 0.3933(3) 0.1382(7) 0.2240(2) 1.000 0.062(3) . . . .
O3 O Uiso 0.4294(3) 0.0530(7) 0.0668(2) 1.000 0.069(3) . . . .
O13 O Uiso 0.2568(5) -0.4790(8) 0.3589(2) 1.000 0.117(4) . . . .
N1 N Uiso 0.2677(5) -0.1429(12) 0.3165(2) 1.000 0.065(4) . . . .
N2 N Uiso 0.3897(4) 0.2094(8) 0.1633(2) 1.000 0.052(3) . . . .
C3 C Uiso 0.4240(4) 0.0472(10) 0.1269(3) 1.000 0.050(4) . . . .
C4 C Uiso 0.4570(7) -0.1577(13) 0.1554(3) 1.000 0.064(5) . . . .
C5 C Uiso 0.4118(6) -0.1013(12) 0.2234(3) 1.000 0.063(5) . . . .
C6 C Uiso 0.3011(5) -0.2181(11) 0.2528(3) 1.000 0.054(4) . . . .
C7 C Uiso 0.2085(5) -0.1920(10) 0.2186(3) 1.000 0.047(4) . . . .
C8 C Uiso 0.1422(5) -0.0012(12) 0.2228(3) 1.000 0.055(5) . . . .
C9 C Uiso 0.0603(6) 0.0201(13) 0.1896(4) 1.000 0.069(5) . . . .
C10 C Uiso 0.0426(6) -0.1489(16) 0.1516(4) 1.000 0.077(6) . . . .
C11 C Uiso 0.1063(7) -0.3353(16) 0.1463(4) 1.000 0.077(6) . . . .
C12 C Uiso 0.1879(6) -0.3579(13) 0.1798(3) 1.000 0.064(5) . . . .
C13 C Uiso 0.2465(5) -0.2805(12) 0.3633(3) 1.000 0.059(4) . . . .
C14 C Uiso 0.2088(5) -0.1791(9) 0.4292(3) 1.000 0.060(4) . . . .
C15 C Uiso 0.3921(10) 0.2566(17) 0.0438(4) 1.000 0.094(8) . . . .

loop_
_atom_type_symbol
_atom_type_description
_atom_type_scat_dispersion_real
_atom_type_scat_dispersion_imag
_atom_type_scat_source
C C 0.0033 0.0016 ' International Tables Vol C Tables 4.2.6.8 and 6.1.1.4'
Cl Cl 0.1484 0.1585 ' International Tables Vol C Tables 4.2.6.8 and 6.1.1.4'
N N 0.0061 0.0033 ' International Tables Vol C Tables 4.2.6.8 and 6.1.1.4'
O O 0.0106 0.0060 ' International Tables Vol C Tables 4.2.6.8 and 6.1.1.4'

loop_
_geom_angle_atom_site_label_1
_geom_angle_atom_site_label_2
_geom_angle_atom_site_label_3
_geom_angle
_geom_angle_site_symmetry_1
_geom_angle_site_symmetry_2
_geom_angle_site_symmetry_3
_geom_angle_publ_flag
N2 O1 C5 109.0(4) . . . yes
C3 O3 C15 115.6(5) . . . yes
C6 N1 C13 122.7(7) . . . yes
O1 N2 C3 107.2(5) . . . yes
O3 C3 N2 123.8(5) . . . yes
O3 C3 C4 119.7(5) . . . yes
N2 C3 C4 116.5(6) . . . yes
C3 C4 C5 99.5(6) . . . no
O1 C5 C4 104.5(5) . . . yes
O1 C5 C6 109.3(5) . . . yes
C4 C5 C6 114.3(6) . . . no
N1 C6 C5 107.6(5) . . . yes
N1 C6 C7 112.3(5) . . . yes
C5 C6 C7 115.1(5) . . . no
C6 C7 C8 122.7(6) . . . no
C6 C7 C12 120.1(6) . . . no
C8 C7 C12 117.1(6) . . . no
C7 C8 C9 121.3(7) . . . no
C8 C9 C10 119.6(7) . . . no
C9 C10 C11 120.3(8) . . . no
C10 C11 C12 120.3(8) . . . no
C7 C12 C11 121.4(7) . . . no
O13 C13 N1 124.4(6) . . . yes
O13 C13 C14 118.0(6) . . . yes
N1 C13 C14 117.7(6) . . . yes
Cl1 C14 Cl2 109.5(3) . . . yes
Cl1 C14 Cl3 108.3(3) . . . yes
Cl1 C14 C13 113.6(4) . . . yes
Cl2 C14 Cl3 109.9(3) . . . yes
Cl2 C14 C13 109.0(4) . . . yes
Cl3 C14 C13 106.5(4) . . . yes

loop_
_geom_bond_atom_site_label_1
_geom_bond_atom_site_label_2
_geom_bond_distance
_geom_bond_site_symmetry_1
_geom_bond_site_symmetry_2
_geom_bond_publ_flag
Cl1 C14 1.763(6) . . yes
Cl2 C14 1.730(7) . . yes
Cl3 C14 1.754(6) . . yes
O1 N2 1.425(6) . . yes
O1 C5 1.458(8) . . yes
O3 C3 1.323(8) . . yes
O3 C15 1.439(11) . . yes
O13 C13 1.203(9) . . yes
N1 C6 1.456(8) . . yes
N1 C13 1.310(9) . . yes
N2 C3 1.278(8) . . yes
C3 C4 1.482(10) . . no
C4 C5 1.528(9) . . no
C5 C6 1.533(10) . . no
C6 C7 1.500(9) . . no
C7 C8 1.395(9) . . no
C7 C12 1.378(10) . . no
C8 C9 1.371(10) . . no
C9 C10 1.369(12) . . no
C10 C11 1.354(13) . . no
C11 C12 1.373(11) . . no
C13 C14 1.560(9) . . no

loop_
_geom_torsion_atom_site_label_1
_geom_torsion_atom_site_label_2
_geom_torsion_atom_site_label_3
_geom_torsion_atom_site_label_4
_geom_torsion
_geom_torsion_site_symmetry_1
_geom_torsion_site_symmetry_2
_geom_torsion_site_symmetry_3
_geom_torsion_site_symmetry_4
_geom_torsion_publ_flag
C5 O1 N2 C3 -11.5(6) . . . . no
N2 O1 C5 C4 18.0(7) . . . . no
N2 O1 C5 C6 -104.7(5) . . . . no
C15 O3 C3 N2 -0.8(9) . . . . no
C15 O3 C3 C4 178.0(7) . . . . no
C13 N1 C6 C5 -125.5(7) . . . . no
C13 N1 C6 C7 106.8(7) . . . . no
C6 N1 C13 O13 3.3(11) . . . . no
C6 N1 C13 C14 -178.6(6) . . . . no
O1 N2 C3 O3 178.5(5) . . . . no
O1 N2 C3 C4 -0.4(7) . . . . no
O3 C3 C4 C5 -167.8(5) . . . . no
N2 C3 C4 C5 11.1(8) . . . . no
C3 C4 C5 O1 -16.5(7) . . . . no
C3 C4 C5 C6 102.9(6) . . . . no
O1 C5 C6 N1 -61.8(7) . . . . no
O1 C5 C6 C7 64.3(7) . . . . no
C4 C5 C6 N1 -178.4(6) . . . . no
C4 C5 C6 C7 -52.3(8) . . . . no
N1 C6 C7 C8 44.0(9) . . . . no
N1 C6 C7 C12 -137.8(7) . . . . no
C5 C6 C7 C8 -79.7(8) . . . . no
C5 C6 C7 C12 98.6(7) . . . . no
C6 C7 C8 C9 178.1(7) . . . . no
C12 C7 C8 C9 -0.1(10) . . . . no
C6 C7 C12 C11 -177.7(7) . . . . no
C8 C7 C12 C11 0.6(10) . . . . no
C7 C8 C9 C10 0.2(11) . . . . no
C8 C9 C10 C11 -0.7(13) . . . . no
C9 C10 C11 C12 1.1(13) . . . . no
C10 C11 C12 C7 -1.1(12) . . . . no
O13 C13 C14 Cl1 174.5(5) . . . . no
O13 C13 C14 Cl2 52.1(7) . . . . no
O13 C13 C14 Cl3 -66.4(7) . . . . no
N1 C13 C14 Cl1 -3.8(8) . . . . no
N1 C13 C14 Cl2 -126.1(5) . . . . no
N1 C13 C14 Cl3 115.4(6) . . . . no
